data_4080826
loop_
_publ_author_name
'Komuro, Takashi'
'Kanno, Yuto'
'Tobita, Hiromi'

_publ_section_title
;
 Synthesis, Structure, and Reactions of a (\h3-\a-silabenzyl)molybdenum
 Complex: A Synthetic Equivalent of a Coordinatively Unsaturated Silyl
 Complex
;
_journal_issue 9
_journal_name_full Organometallics
_journal_page_first 2795
_journal_paper_doi 10.1021/om400225j
_journal_volume 32
_journal_year 2013
_chemical_formula_moiety 'C40 H46 Mo N2 O2 Si, 1.5(C4 H8 O)'
_chemical_formula_sum 'C46 H58 Mo N2 O3.5 Si'
_chemical_formula_weight 818.97
_chemical_name_systematic
; 
 ? 
;
_space_group_IT_number 15
_symmetry_cell_setting monoclinic
_symmetry_Int_Tables_number 15
_symmetry_space_group_name_Hall '-C 2yc'
_symmetry_space_group_name_H-M 'C 1 2/c 1'
_atom_sites_solution_hydrogens geom
_atom_sites_solution_primary heavy
_atom_sites_solution_secondary difmap
_audit_creation_method SHELXL-97
_cell_angle_alpha 90.00
_cell_angle_beta 101.6454(15)
_cell_angle_gamma 90.00
_cell_formula_units_Z 8
_cell_length_a 20.6607(10)
_cell_length_b 20.3913(7)
_cell_length_c 20.7670(9)
_cell_measurement_reflns_used 23463
_cell_measurement_temperature 223(2)
_cell_measurement_theta_max 27.4
_cell_measurement_theta_min 1.4
_cell_volume 8569.0(6)
_computing_cell_refinement PROCESS-AUTO
_computing_data_collection PROCESS-AUTO
_computing_data_reduction 'teXsan Ver. 1.11'
_computing_molecular_graphics
;
'ORTEP-3', 'Yadokari-XG 2009 (Wakita, Nemoto, et al., 2009)'
;
_computing_publication_material
;
'Yadokari-XG 2009 (Wakita, Nemoto, et al., 2009)' 
;
_computing_structure_refinement 'SHELXL-97 (Sheldrick, 1997)'
_computing_structure_solution 'DIRDIF-99 (PATTY)'
_diffrn_ambient_temperature 223(2)
_diffrn_detector_area_resol_mean 10.00
_diffrn_measured_fraction_theta_full 0.972
_diffrn_measured_fraction_theta_max 0.958
_diffrn_measurement_device_type 'Rigaku RAXIS-RAPID Imaging Plate'
_diffrn_measurement_method \w
_diffrn_radiation_monochromator graphite
_diffrn_radiation_source 'rotating-anode X-ray tube'
_diffrn_radiation_type MoK\a
_diffrn_radiation_wavelength 0.71069
_diffrn_reflns_av_R_equivalents 0.0428
_diffrn_reflns_av_sigmaI/netI 0.0314
_diffrn_reflns_limit_h_max 24
_diffrn_reflns_limit_h_min -26
_diffrn_reflns_limit_k_max 23
_diffrn_reflns_limit_k_min -26
_diffrn_reflns_limit_l_max 26
_diffrn_reflns_limit_l_min -26
_diffrn_reflns_number 34029
_diffrn_reflns_theta_full 25.00
_diffrn_reflns_theta_max 27.43
_diffrn_reflns_theta_min 1.42
_exptl_absorpt_coefficient_mu 0.376
_exptl_absorpt_correction_T_max 0.956016
_exptl_absorpt_correction_T_min 0.871692
_exptl_absorpt_correction_type numerical
_exptl_absorpt_process_details
; 
HIGASHI, T. (1999). Shape - Program to obtain Crystal Shape using CCD camera.
Rigaku Corporation, Tokyo, Japan. 
HIGASHI, T. (1999). Numabs - Numerical Absorption Correction,
Rigaku Corporation, Tokyo, Japan. 
;
_exptl_crystal_colour yellow
_exptl_crystal_density_diffrn 1.270
_exptl_crystal_density_method 'not measured'
_exptl_crystal_description prism
_exptl_crystal_F_000 3456
_exptl_crystal_size_max 0.37
_exptl_crystal_size_mid 0.20
_exptl_crystal_size_min 0.12
_refine_diff_density_max 1.142
_refine_diff_density_min -0.718
_refine_diff_density_rms 0.248
_refine_ls_extinction_method none
_refine_ls_goodness_of_fit_ref 1.167
_refine_ls_hydrogen_treatment constr
_refine_ls_matrix_type full
_refine_ls_number_parameters 461
_refine_ls_number_reflns 9369
_refine_ls_number_restraints 0
_refine_ls_restrained_S_all 1.167
_refine_ls_R_factor_all 0.0751
_refine_ls_R_factor_gt 0.0556
_refine_ls_shift/su_max 0.000
_refine_ls_shift/su_mean 0.000
_refine_ls_structure_factor_coef Fsqd
_refine_ls_weighting_details 'calc w=1/[\s^2^(Fo^2^)+(0.0929P)^2^+11.7407P] where P=(Fo^2^+2Fc^2^)/3'
_refine_ls_weighting_scheme calc
_refine_ls_wR_factor_gt 0.1556
_refine_ls_wR_factor_ref 0.1724
_reflns_number_gt 7565
_reflns_number_total 9369
_reflns_threshold_expression >2\s(I)
_cod_data_source_file om400225j_si_002.cif
_cod_data_source_block complex-2
_cod_original_sg_symbol_H-M 'C 2/c'
_cod_original_formula_sum 'C46 H58 Mo N2 O3.50 Si'
_cod_database_code 4080826

loop_
_symmetry_equiv_pos_as_xyz
'x, y, z'
'-x, y, -z+1/2'
'x+1/2, y+1/2, z'
'-x+1/2, y+1/2, -z+1/2'
'-x, -y, -z'
'x, -y, z-1/2'
'-x+1/2, -y+1/2, -z'
'x+1/2, -y+1/2, z-1/2'

loop_
_atom_site_label
_atom_site_type_symbol
_atom_site_fract_x
_atom_site_fract_y
_atom_site_fract_z
_atom_site_U_iso_or_equiv
_atom_site_adp_type
_atom_site_occupancy
_atom_site_symmetry_multiplicity
_atom_site_calc_flag
_atom_site_refinement_flags
Mo1 Mo 0.236649(14) 0.080418(14) 0.192264(13) 0.03404(11) Uani 1 1 d .
Si1 Si 0.26533(5) 0.01997(5) 0.30589(4) 0.0371(2) Uani 1 1 d .
O1 O 0.10624(15) 0.06271(16) 0.24552(14) 0.0544(7) Uani 1 1 d .
O2 O 0.28627(16) -0.05861(15) 0.16770(14) 0.0577(7) Uani 1 1 d .
O3 O -0.0189(6) 0.2564(5) 0.4537(6) 0.239(5) Uiso 1 1 d .
O4 O 0.0457(7) 0.2167(6) 0.2092(7) 0.129(4) Uiso 0.50 1 d P
N1 N 0.16196(15) 0.06143(15) 0.09887(14) 0.0378(6) Uani 1 1 d .
N2 N 0.03111(18) 0.0393(2) -0.08310(17) 0.0595(10) Uani 1 1 d .
C1 C 0.1563(2) 0.06886(17) 0.22800(17) 0.0417(8) Uani 1 1 d .
C2 C 0.26507(19) -0.00802(19) 0.17905(17) 0.0409(8) Uani 1 1 d .
C3 C 0.21215(18) -0.05631(17) 0.31087(17) 0.0379(7) Uani 1 1 d .
C4 C 0.1666(2) -0.08284(18) 0.2585(2) 0.0467(9) Uani 1 1 d .
H1 H 0.1628 -0.0644 0.2164 0.056 Uiso 1 1 calc R
C5 C 0.1267(2) -0.13559(19) 0.2667(2) 0.0514(10) Uani 1 1 d .
H2 H 0.0967 -0.1519 0.2301 0.062 Uiso 1 1 calc R
C6 C 0.1300(2) -0.16510(18) 0.3276(2) 0.0478(9) Uani 1 1 d .
C7 C 0.1762(2) -0.1406(2) 0.3793(2) 0.0549(11) Uani 1 1 d .
H3 H 0.1804 -0.1599 0.4210 0.066 Uiso 1 1 calc R
C8 C 0.2165(2) -0.08811(19) 0.37128(19) 0.0498(9) Uani 1 1 d .
H4 H 0.2479 -0.0734 0.4077 0.060 Uiso 1 1 calc R
C9 C 0.0852(3) -0.2210(2) 0.3365(3) 0.0688(13) Uani 1 1 d .
H5 H 0.1113 -0.2570 0.3588 0.103 Uiso 1 1 calc R
H6 H 0.0614 -0.2358 0.2938 0.103 Uiso 1 1 calc R
H7 H 0.0539 -0.2065 0.3626 0.103 Uiso 1 1 calc R
C10 C 0.2542(2) 0.07024(18) 0.38096(18) 0.0428(8) Uani 1 1 d .
C11 C 0.2096(2) 0.1225(2) 0.37632(19) 0.0542(10) Uani 1 1 d .
H8 H 0.1859 0.1348 0.3345 0.065 Uiso 1 1 calc R
C12 C 0.1989(3) 0.1568(2) 0.4309(2) 0.0685(14) Uani 1 1 d .
H9 H 0.1681 0.1913 0.4252 0.082 Uiso 1 1 calc R
C13 C 0.2331(3) 0.1411(2) 0.4938(2) 0.0648(13) Uani 1 1 d .
C14 C 0.2792(2) 0.0913(2) 0.49943(19) 0.0528(10) Uani 1 1 d .
H10 H 0.3045 0.0808 0.5410 0.063 Uiso 1 1 calc R
C15 C 0.2887(2) 0.0563(2) 0.44457(19) 0.0485(9) Uani 1 1 d .
H11 H 0.3197 0.0220 0.4505 0.058 Uiso 1 1 calc R
C16 C 0.2205(4) 0.1773(3) 0.5535(3) 0.098(2) Uani 1 1 d .
H12 H 0.1903 0.1521 0.5739 0.147 Uiso 1 1 calc R
H13 H 0.2012 0.2198 0.5402 0.147 Uiso 1 1 calc R
H14 H 0.2619 0.1832 0.5846 0.147 Uiso 1 1 calc R
C17 C 0.35337(19) -0.0132(2) 0.32998(19) 0.0450(8) Uani 1 1 d .
C18 C 0.4056(2) 0.0213(2) 0.3683(2) 0.0550(10) Uani 1 1 d .
H15 H 0.3969 0.0619 0.3863 0.066 Uiso 1 1 calc R
C19 C 0.4701(2) -0.0024(3) 0.3807(3) 0.0679(14) Uani 1 1 d .
H16 H 0.5039 0.0225 0.4067 0.081 Uiso 1 1 calc R
C20 C 0.4853(2) -0.0617(3) 0.3554(3) 0.0690(13) Uani 1 1 d .
C21 C 0.4337(3) -0.0977(3) 0.3191(3) 0.0725(14) Uani 1 1 d .
H17 H 0.4424 -0.1388 0.3022 0.087 Uiso 1 1 calc R
C22 C 0.3697(2) -0.0743(2) 0.3074(2) 0.0556(10) Uani 1 1 d .
H18 H 0.3358 -0.1005 0.2834 0.067 Uiso 1 1 calc R
C23 C 0.5567(3) -0.0857(3) 0.3673(4) 0.105(2) Uani 1 1 d .
H19 H 0.5580 -0.1323 0.3769 0.158 Uiso 1 1 calc R
H20 H 0.5828 -0.0622 0.4043 0.158 Uiso 1 1 calc R
H21 H 0.5748 -0.0779 0.3284 0.158 Uiso 1 1 calc R
C24 C 0.17503(19) 0.02241(19) 0.05066(18) 0.0432(8) Uani 1 1 d .
H22 H 0.2154 -0.0004 0.0587 0.052 Uiso 1 1 calc R
C25 C 0.13374(19) 0.0135(2) -0.00926(18) 0.0463(9) Uani 1 1 d .
H23 H 0.1463 -0.0146 -0.0404 0.056 Uiso 1 1 calc R
C26 C 0.07267(19) 0.0462(2) -0.02424(18) 0.0449(9) Uani 1 1 d .
C27 C 0.0585(2) 0.08631(19) 0.02584(19) 0.0470(9) Uani 1 1 d .
H24 H 0.0184 0.1096 0.0193 0.056 Uiso 1 1 calc R
C28 C 0.10297(19) 0.09182(19) 0.08466(19) 0.0437(8) Uani 1 1 d .
H25 H 0.0913 0.1187 0.1172 0.052 Uiso 1 1 calc R
C29 C 0.0485(3) -0.0010(3) -0.1353(2) 0.0783(16) Uani 1 1 d .
H26 H 0.0891 0.0153 -0.1461 0.117 Uiso 1 1 calc R
H27 H 0.0133 0.0011 -0.1739 0.117 Uiso 1 1 calc R
H28 H 0.0547 -0.0461 -0.1204 0.117 Uiso 1 1 calc R
C30 C -0.0308(2) 0.0748(3) -0.0978(3) 0.0712(15) Uani 1 1 d .
H29 H -0.0572 0.0636 -0.0656 0.107 Uiso 1 1 calc R
H30 H -0.0547 0.0630 -0.1414 0.107 Uiso 1 1 calc R
H31 H -0.0220 0.1216 -0.0961 0.107 Uiso 1 1 calc R
C31 C 0.3415(2) 0.1252(2) 0.1940(2) 0.0474(9) Uani 1 1 d .
C32 C 0.3127(2) 0.16392(18) 0.23864(19) 0.0453(8) Uani 1 1 d .
C33 C 0.2569(2) 0.19754(18) 0.2017(2) 0.0492(9) Uani 1 1 d .
C34 C 0.2508(2) 0.1796(2) 0.1354(2) 0.0523(10) Uani 1 1 d .
C35 C 0.3022(2) 0.1344(2) 0.12975(19) 0.0509(10) Uani 1 1 d .
C36 C 0.4070(2) 0.0909(2) 0.2095(3) 0.0685(13) Uani 1 1 d .
H32 H 0.4062 0.0532 0.1809 0.103 Uiso 1 1 calc R
H33 H 0.4158 0.0765 0.2550 0.103 Uiso 1 1 calc R
H34 H 0.4415 0.1208 0.2028 0.103 Uiso 1 1 calc R
C37 C 0.3454(3) 0.1817(2) 0.3075(2) 0.0654(13) Uani 1 1 d .
H35 H 0.3668 0.2240 0.3075 0.098 Uiso 1 1 calc R
H36 H 0.3781 0.1487 0.3249 0.098 Uiso 1 1 calc R
H37 H 0.3124 0.1838 0.3347 0.098 Uiso 1 1 calc R
C38 C 0.2181(3) 0.2496(2) 0.2282(3) 0.0749(15) Uani 1 1 d .
H38 H 0.2382 0.2921 0.2245 0.112 Uiso 1 1 calc R
H39 H 0.2180 0.2405 0.2741 0.112 Uiso 1 1 calc R
H40 H 0.1730 0.2499 0.2032 0.112 Uiso 1 1 calc R
C39 C 0.2033(3) 0.2096(3) 0.0775(3) 0.0862(19) Uani 1 1 d .
H41 H 0.1631 0.2229 0.0914 0.129 Uiso 1 1 calc R
H42 H 0.1927 0.1775 0.0425 0.129 Uiso 1 1 calc R
H43 H 0.2237 0.2476 0.0618 0.129 Uiso 1 1 calc R
C40 C 0.3186(3) 0.1102(3) 0.0667(3) 0.0831(17) Uani 1 1 d .
H44 H 0.3487 0.1407 0.0522 0.125 Uiso 1 1 calc R
H45 H 0.2783 0.1070 0.0334 0.125 Uiso 1 1 calc R
H46 H 0.3392 0.0674 0.0738 0.125 Uiso 1 1 calc R
C41 C -0.0510(6) 0.3059(6) 0.4856(6) 0.157(4) Uiso 1 1 d .
C42 C 0.0086(6) 0.3371(6) 0.5311(6) 0.154(4) Uiso 1 1 d .
C43 C 0.0653(7) 0.2916(6) 0.5308(6) 0.170(4) Uiso 1 1 d .
C44 C 0.0440(6) 0.2439(6) 0.4818(6) 0.149(4) Uiso 1 1 d .
C45 C 0.0571(5) 0.2222(5) 0.2755(5) 0.128(3) Uiso 1 1 d .
C46 C 0.0067(13) 0.1913(12) 0.3007(12) 0.139(7) Uiso 0.50 1 d P
C47 C -0.018(2) 0.2147(19) 0.1715(19) 0.221(16) Uiso 0.50 1 d P

loop_
_atom_site_aniso_label
_atom_site_aniso_U_11
_atom_site_aniso_U_22
_atom_site_aniso_U_33
_atom_site_aniso_U_23
_atom_site_aniso_U_13
_atom_site_aniso_U_12
Mo1 0.03067(18) 0.04013(18) 0.03025(16) 0.00106(10) 0.00361(11) -0.00065(12)
Si1 0.0339(5) 0.0420(5) 0.0331(5) 0.0023(3) 0.0010(4) -0.0004(4)
O1 0.0393(16) 0.0752(19) 0.0518(16) 0.0091(14) 0.0165(13) 0.0060(14)
O2 0.065(2) 0.0559(17) 0.0498(16) -0.0009(13) 0.0056(14) 0.0157(15)
N1 0.0313(16) 0.0468(16) 0.0337(14) 0.0012(11) 0.0027(11) -0.0001(12)
N2 0.048(2) 0.084(3) 0.0401(18) 0.0078(17) -0.0057(15) -0.0133(19)
C1 0.043(2) 0.0443(19) 0.0349(18) 0.0033(13) 0.0011(15) 0.0037(16)
C2 0.037(2) 0.052(2) 0.0322(17) 0.0014(14) 0.0035(14) 0.0044(16)
C3 0.0342(19) 0.0395(17) 0.0396(18) 0.0025(13) 0.0060(14) 0.0041(14)
C4 0.042(2) 0.051(2) 0.044(2) 0.0052(15) 0.0001(16) -0.0046(17)
C5 0.045(2) 0.047(2) 0.058(2) 0.0011(17) 0.0001(18) -0.0064(17)
C6 0.041(2) 0.041(2) 0.064(2) 0.0040(16) 0.0177(18) 0.0007(16)
C7 0.070(3) 0.050(2) 0.047(2) 0.0101(17) 0.018(2) 0.004(2)
C8 0.058(3) 0.050(2) 0.039(2) 0.0010(15) 0.0034(17) -0.0008(18)
C9 0.057(3) 0.058(3) 0.097(4) 0.011(2) 0.028(3) -0.004(2)
C10 0.046(2) 0.043(2) 0.0384(19) 0.0008(14) 0.0040(15) -0.0054(16)
C11 0.074(3) 0.049(2) 0.0363(19) 0.0024(15) 0.0038(18) 0.004(2)
C12 0.105(4) 0.050(2) 0.050(2) -0.0006(18) 0.013(2) 0.012(2)
C13 0.103(4) 0.049(2) 0.044(2) -0.0079(17) 0.017(2) -0.009(2)
C14 0.064(3) 0.057(2) 0.0346(19) 0.0000(15) 0.0023(17) -0.015(2)
C15 0.048(2) 0.056(2) 0.0394(19) 0.0043(16) 0.0018(16) -0.0077(18)
C16 0.172(7) 0.068(3) 0.052(3) -0.016(2) 0.020(4) 0.017(4)
C17 0.032(2) 0.053(2) 0.047(2) 0.0102(16) 0.0010(15) -0.0010(16)
C18 0.038(2) 0.059(3) 0.063(3) 0.0101(19) 0.0001(18) -0.0028(18)
C19 0.039(3) 0.079(3) 0.079(3) 0.020(3) -0.006(2) -0.013(2)
C20 0.042(3) 0.077(3) 0.085(4) 0.025(3) 0.006(2) 0.010(2)
C21 0.052(3) 0.073(3) 0.090(4) 0.007(3) 0.007(3) 0.016(2)
C22 0.047(2) 0.055(2) 0.060(3) 0.0064(18) 0.0006(19) 0.0065(19)
C23 0.050(4) 0.104(5) 0.156(7) 0.031(4) 0.009(4) 0.023(3)
C24 0.037(2) 0.053(2) 0.0387(18) -0.0004(15) 0.0054(15) 0.0015(16)
C25 0.038(2) 0.064(2) 0.0353(18) -0.0036(16) 0.0042(15) -0.0060(17)
C26 0.037(2) 0.059(2) 0.0379(19) 0.0105(15) 0.0041(15) -0.0105(17)
C27 0.039(2) 0.055(2) 0.043(2) 0.0116(16) 0.0004(16) 0.0041(17)
C28 0.038(2) 0.049(2) 0.044(2) 0.0046(15) 0.0060(15) 0.0043(16)
C29 0.062(3) 0.124(5) 0.044(2) -0.009(3) -0.004(2) -0.030(3)
C30 0.051(3) 0.087(4) 0.064(3) 0.022(2) -0.018(2) -0.011(2)
C31 0.035(2) 0.052(2) 0.056(2) 0.0012(17) 0.0083(16) -0.0092(16)
C32 0.046(2) 0.044(2) 0.0432(19) 0.0012(15) 0.0037(16) -0.0096(16)
C33 0.047(2) 0.039(2) 0.062(3) 0.0059(16) 0.0124(18) -0.0043(16)
C34 0.047(2) 0.054(2) 0.051(2) 0.0145(17) 0.0001(17) -0.0141(19)
C35 0.047(2) 0.064(2) 0.044(2) -0.0017(17) 0.0150(17) -0.0206(19)
C36 0.039(3) 0.069(3) 0.097(4) 0.001(3) 0.013(2) -0.004(2)
C37 0.079(3) 0.061(3) 0.049(2) -0.0028(19) -0.003(2) -0.027(2)
C38 0.067(3) 0.043(2) 0.121(5) 0.001(2) 0.033(3) 0.002(2)
C39 0.078(4) 0.089(4) 0.080(4) 0.047(3) -0.014(3) -0.024(3)
C40 0.088(4) 0.111(4) 0.061(3) -0.013(3) 0.039(3) -0.039(3)

loop_
_atom_type_symbol
_atom_type_description
_atom_type_scat_dispersion_real
_atom_type_scat_dispersion_imag
_atom_type_scat_source
C C 0.0033 0.0016 'International Tables Vol C Tables 4.2.6.8 and 6.1.1.4'
H H 0.0000 0.0000 'International Tables Vol C Tables 4.2.6.8 and 6.1.1.4'
N N 0.0061 0.0033 'International Tables Vol C Tables 4.2.6.8 and 6.1.1.4'
O O 0.0106 0.0060 'International Tables Vol C Tables 4.2.6.8 and 6.1.1.4'
Si Si 0.0817 0.0704 'International Tables Vol C Tables 4.2.6.8 and 6.1.1.4'
Mo Mo -1.6832 0.6857 'International Tables Vol C Tables 4.2.6.8 and 6.1.1.4'

loop_
_geom_angle_atom_site_label_1
_geom_angle_atom_site_label_2
_geom_angle_atom_site_label_3
_geom_angle
_geom_angle_site_symmetry_1
_geom_angle_site_symmetry_3
C2 Mo1 C1 104.23(15) . .
C2 Mo1 N1 83.83(13) . .
C1 Mo1 N1 79.65(13) . .
C2 Mo1 C35 97.72(16) . .
C1 Mo1 C35 153.72(16) . .
N1 Mo1 C35 88.62(13) . .
C2 Mo1 C31 93.40(15) . .
C1 Mo1 C31 152.82(15) . .
N1 Mo1 C31 123.37(13) . .
C35 Mo1 C31 35.54(14) . .
C2 Mo1 C32 121.95(15) . .
C1 Mo1 C32 118.13(15) . .
N1 Mo1 C32 138.67(12) . .
C35 Mo1 C32 58.55(14) . .
C31 Mo1 C32 35.32(14) . .
C2 Mo1 C34 130.41(16) . .
C1 Mo1 C34 119.05(15) . .
N1 Mo1 C34 81.45(12) . .
C35 Mo1 C34 35.17(16) . .
C31 Mo1 C34 58.19(14) . .
C32 Mo1 C34 57.22(13) . .
C2 Mo1 C33 151.35(16) . .
C1 Mo1 C33 103.46(15) . .
N1 Mo1 C33 108.37(13) . .
C35 Mo1 C33 58.00(15) . .
C31 Mo1 C33 58.11(15) . .
C32 Mo1 C33 34.47(14) . .
C34 Mo1 C33 33.92(15) . .
C2 Mo1 Si1 70.68(10) . .
C1 Mo1 Si1 70.03(10) . .
N1 Mo1 Si1 133.20(8) . .
C35 Mo1 Si1 132.19(11) . .
C31 Mo1 Si1 97.41(10) . .
C32 Mo1 Si1 87.79(9) . .
C34 Mo1 Si1 144.55(10) . .
C33 Mo1 Si1 112.74(11) . .
C17 Si1 C10 103.94(18) . .
C17 Si1 C3 102.94(16) . .
C10 Si1 C3 103.02(16) . .
C17 Si1 Mo1 115.63(12) . .
C10 Si1 Mo1 115.97(12) . .
C3 Si1 Mo1 113.68(11) . .
C44 O3 C41 115.4(12) . .
C45 O4 C47 122(2) . .
C28 N1 C24 114.7(3) . .
C28 N1 Mo1 122.8(2) . .
C24 N1 Mo1 122.4(2) . .
C26 N2 C30 120.7(4) . .
C26 N2 C29 121.5(4) . .
C30 N2 C29 117.7(4) . .
O1 C1 Mo1 175.9(3) . .
O2 C2 Mo1 173.5(3) . .
C4 C3 C8 115.5(3) . .
C4 C3 Si1 125.2(3) . .
C8 C3 Si1 119.3(3) . .
C5 C4 C3 122.0(4) . .
C5 C4 H1 119.0 . .
C3 C4 H1 119.0 . .
C4 C5 C6 121.8(4) . .
C4 C5 H2 119.1 . .
C6 C5 H2 119.1 . .
C7 C6 C5 116.8(4) . .
C7 C6 C9 121.7(4) . .
C5 C6 C9 121.5(4) . .
C6 C7 C8 121.6(4) . .
C6 C7 H3 119.2 . .
C8 C7 H3 119.2 . .
C7 C8 C3 122.2(4) . .
C7 C8 H4 118.9 . .
C3 C8 H4 118.9 . .
C6 C9 H5 109.5 . .
C6 C9 H6 109.5 . .
H5 C9 H6 109.5 . .
C6 C9 H7 109.5 . .
H5 C9 H7 109.5 . .
H6 C9 H7 109.5 . .
C11 C10 C15 115.0(4) . .
C11 C10 Si1 122.4(3) . .
C15 C10 Si1 122.5(3) . .
C12 C11 C10 122.7(4) . .
C12 C11 H8 118.7 . .
C10 C11 H8 118.7 . .
C11 C12 C13 121.1(5) . .
C11 C12 H9 119.4 . .
C13 C12 H9 119.4 . .
C14 C13 C12 117.3(4) . .
C14 C13 C16 121.3(5) . .
C12 C13 C16 121.3(5) . .
C13 C14 C15 121.1(4) . .
C13 C14 H10 119.4 . .
C15 C14 H10 119.4 . .
C14 C15 C10 122.7(4) . .
C14 C15 H11 118.7 . .
C10 C15 H11 118.7 . .
C13 C16 H12 109.5 . .
C13 C16 H13 109.5 . .
H12 C16 H13 109.5 . .
C13 C16 H14 109.5 . .
H12 C16 H14 109.5 . .
H13 C16 H14 109.5 . .
C18 C17 C22 115.5(4) . .
C18 C17 Si1 123.8(3) . .
C22 C17 Si1 120.7(3) . .
C19 C18 C17 122.1(5) . .
C19 C18 H15 119.0 . .
C17 C18 H15 119.0 . .
C20 C19 C18 121.1(5) . .
C20 C19 H16 119.4 . .
C18 C19 H16 119.4 . .
C19 C20 C21 117.5(5) . .
C19 C20 C23 120.4(5) . .
C21 C20 C23 122.1(6) . .
C22 C21 C20 121.2(5) . .
C22 C21 H17 119.4 . .
C20 C21 H17 119.4 . .
C21 C22 C17 122.5(5) . .
C21 C22 H18 118.8 . .
C17 C22 H18 118.8 . .
C20 C23 H19 109.5 . .
C20 C23 H20 109.5 . .
H19 C23 H20 109.5 . .
C20 C23 H21 109.5 . .
H19 C23 H21 109.5 . .
H20 C23 H21 109.5 . .
N1 C24 C25 124.8(4) . .
N1 C24 H22 117.6 . .
C25 C24 H22 117.6 . .
C24 C25 C26 120.3(4) . .
C24 C25 H23 119.9 . .
C26 C25 H23 119.9 . .
N2 C26 C27 122.9(4) . .
N2 C26 C25 121.9(4) . .
C27 C26 C25 115.2(3) . .
C28 C27 C26 120.3(4) . .
C28 C27 H24 119.8 . .
C26 C27 H24 119.8 . .
N1 C28 C27 124.7(4) . .
N1 C28 H25 117.6 . .
C27 C28 H25 117.6 . .
N2 C29 H26 109.5 . .
N2 C29 H27 109.5 . .
H26 C29 H27 109.5 . .
N2 C29 H28 109.5 . .
H26 C29 H28 109.5 . .
H27 C29 H28 109.5 . .
N2 C30 H29 109.5 . .
N2 C30 H30 109.5 . .
H29 C30 H30 109.5 . .
N2 C30 H31 109.5 . .
H29 C30 H31 109.5 . .
H30 C30 H31 109.5 . .
C35 C31 C32 107.5(4) . .
C35 C31 C36 125.5(4) . .
C32 C31 C36 126.2(4) . .
C35 C31 Mo1 71.8(2) . .
C32 C31 Mo1 73.9(2) . .
C36 C31 Mo1 127.8(3) . .
C33 C32 C31 108.2(3) . .
C33 C32 C37 123.9(4) . .
C31 C32 C37 125.8(4) . .
C33 C32 Mo1 74.3(2) . .
C31 C32 Mo1 70.8(2) . .
C37 C32 Mo1 133.8(3) . .
C34 C33 C32 107.7(4) . .
C34 C33 C38 126.6(4) . .
C32 C33 C38 125.2(4) . .
C34 C33 Mo1 71.6(2) . .
C32 C33 Mo1 71.2(2) . .
C38 C33 Mo1 129.0(3) . .
C33 C34 C35 109.2(4) . .
C33 C34 C39 125.8(5) . .
C35 C34 C39 124.6(5) . .
C33 C34 Mo1 74.4(2) . .
C35 C34 Mo1 70.3(2) . .
C39 C34 Mo1 127.4(3) . .
C31 C35 C34 107.5(4) . .
C31 C35 C40 126.0(5) . .
C34 C35 C40 125.9(5) . .
C31 C35 Mo1 72.6(2) . .
C34 C35 Mo1 74.6(2) . .
C40 C35 Mo1 126.0(3) . .
C31 C36 H32 109.5 . .
C31 C36 H33 109.5 . .
H32 C36 H33 109.5 . .
C31 C36 H34 109.5 . .
H32 C36 H34 109.5 . .
H33 C36 H34 109.5 . .
C32 C37 H35 109.5 . .
C32 C37 H36 109.5 . .
H35 C37 H36 109.5 . .
C32 C37 H37 109.5 . .
H35 C37 H37 109.5 . .
H36 C37 H37 109.5 . .
C33 C38 H38 109.5 . .
C33 C38 H39 109.5 . .
H38 C38 H39 109.5 . .
C33 C38 H40 109.5 . .
H38 C38 H40 109.5 . .
H39 C38 H40 109.5 . .
C34 C39 H41 109.5 . .
C34 C39 H42 109.5 . .
H41 C39 H42 109.5 . .
C34 C39 H43 109.5 . .
H41 C39 H43 109.5 . .
H42 C39 H43 109.5 . .
C35 C40 H44 109.5 . .
C35 C40 H45 109.5 . .
H44 C40 H45 109.5 . .
C35 C40 H46 109.5 . .
H44 C40 H46 109.5 . .
H45 C40 H46 109.5 . .
O3 C41 C42 100.8(10) . .
C43 C42 C41 105.8(10) . .
C44 C43 C42 107.4(11) . .
O3 C44 C43 108.6(12) . .
O4 C45 C46 110.6(14) . .
C47 C45 C46 101(2) 2 2
C45 C46 C45 88.9(14) . 2
O4 C47 C45 100(3) . 2

loop_
_geom_bond_atom_site_label_1
_geom_bond_atom_site_label_2
_geom_bond_distance
_geom_bond_site_symmetry_2
Mo1 C2 1.933(4) .
Mo1 C1 1.965(4) .
Mo1 N1 2.255(3) .
Mo1 C35 2.333(4) .
Mo1 C31 2.344(4) .
Mo1 C32 2.384(4) .
Mo1 C34 2.390(4) .
Mo1 C33 2.426(4) .
Mo1 Si1 2.6218(10) .
Si1 C17 1.910(4) .
Si1 C10 1.918(4) .
Si1 C3 1.919(4) .
O1 C1 1.170(5) .
O2 C2 1.163(5) .
O3 C44 1.337(13) .
O3 C41 1.440(13) .
O4 C45 1.354(14) .
O4 C47 1.38(4) .
N1 C28 1.346(5) .
N1 C24 1.348(5) .
N2 C26 1.352(5) .
N2 C30 1.448(6) .
N2 C29 1.461(7) .
C3 C4 1.396(5) .
C3 C8 1.399(5) .
C4 C5 1.385(5) .
C4 H1 0.9400 .
C5 C6 1.390(6) .
C5 H2 0.9400 .
C6 C7 1.377(6) .
C6 C9 1.505(6) .
C7 C8 1.387(6) .
C7 H3 0.9400 .
C8 H4 0.9400 .
C9 H5 0.9700 .
C9 H6 0.9700 .
C9 H7 0.9700 .
C10 C11 1.398(6) .
C10 C15 1.398(5) .
C11 C12 1.388(6) .
C11 H8 0.9400 .
C12 C13 1.391(7) .
C12 H9 0.9400 .
C13 C14 1.382(7) .
C13 C16 1.508(6) .
C14 C15 1.392(6) .
C14 H10 0.9400 .
C15 H11 0.9400 .
C16 H12 0.9700 .
C16 H13 0.9700 .
C16 H14 0.9700 .
C17 C18 1.395(6) .
C17 C22 1.396(6) .
C18 C19 1.392(6) .
C18 H15 0.9400 .
C19 C20 1.381(8) .
C19 H16 0.9400 .
C20 C21 1.385(8) .
C20 C23 1.527(7) .
C21 C22 1.380(7) .
C21 H17 0.9400 .
C22 H18 0.9400 .
C23 H19 0.9700 .
C23 H20 0.9700 .
C23 H21 0.9700 .
C24 C25 1.371(5) .
C24 H22 0.9400 .
C25 C26 1.405(6) .
C25 H23 0.9400 .
C26 C27 1.400(6) .
C27 C28 1.377(5) .
C27 H24 0.9400 .
C28 H25 0.9400 .
C29 H26 0.9700 .
C29 H27 0.9700 .
C29 H28 0.9700 .
C30 H29 0.9700 .
C30 H30 0.9700 .
C30 H31 0.9700 .
C31 C35 1.427(6) .
C31 C32 1.435(6) .
C31 C36 1.500(6) .
C32 C33 1.426(6) .
C32 C37 1.497(6) .
C33 C34 1.405(6) .
C33 C38 1.501(6) .
C34 C35 1.428(6) .
C34 C39 1.519(6) .
C35 C40 1.500(6) .
C36 H32 0.9700 .
C36 H33 0.9700 .
C36 H34 0.9700 .
C37 H35 0.9700 .
C37 H36 0.9700 .
C37 H37 0.9700 .
C38 H38 0.9700 .
C38 H39 0.9700 .
C38 H40 0.9700 .
C39 H41 0.9700 .
C39 H42 0.9700 .
C39 H43 0.9700 .
C40 H44 0.9700 .
C40 H45 0.9700 .
C40 H46 0.9700 .
C41 C42 1.531(15) .
C42 C43 1.496(15) .
C43 C44 1.413(15) .
C45 C46 1.41(3) .
C46 C45 1.95(3) 2
C47 C45 1.50(4) 2

loop_
_geom_torsion_atom_site_label_1
_geom_torsion_atom_site_label_2
_geom_torsion_atom_site_label_3
_geom_torsion_atom_site_label_4
_geom_torsion
_geom_torsion_site_symmetry_1
_geom_torsion_site_symmetry_4
C2 Mo1 Si1 C17 58.01(19) . .
C1 Mo1 Si1 C17 171.87(18) . .
N1 Mo1 Si1 C17 118.98(18) . .
C35 Mo1 Si1 C17 -24.8(2) . .
C31 Mo1 Si1 C17 -33.00(18) . .
C32 Mo1 Si1 C17 -67.06(18) . .
C34 Mo1 Si1 C17 -75.8(3) . .
C33 Mo1 Si1 C17 -91.46(18) . .
C2 Mo1 Si1 C10 -179.93(19) . .
C1 Mo1 Si1 C10 -66.07(18) . .
N1 Mo1 Si1 C10 -118.96(17) . .
C35 Mo1 Si1 C10 97.3(2) . .
C31 Mo1 Si1 C10 89.05(17) . .
C32 Mo1 Si1 C10 55.00(17) . .
C34 Mo1 Si1 C10 46.3(3) . .
C33 Mo1 Si1 C10 30.60(18) . .
C2 Mo1 Si1 C3 -60.77(17) . .
C1 Mo1 Si1 C3 53.08(17) . .
N1 Mo1 Si1 C3 0.19(17) . .
C35 Mo1 Si1 C3 -143.56(19) . .
C31 Mo1 Si1 C3 -151.79(16) . .
C32 Mo1 Si1 C3 174.15(16) . .
C34 Mo1 Si1 C3 165.4(2) . .
C33 Mo1 Si1 C3 149.75(17) . .
C2 Mo1 N1 C28 152.9(3) . .
C1 Mo1 N1 C28 47.2(3) . .
C35 Mo1 N1 C28 -109.1(3) . .
C31 Mo1 N1 C28 -117.0(3) . .
C32 Mo1 N1 C28 -74.0(3) . .
C34 Mo1 N1 C28 -74.6(3) . .
C33 Mo1 N1 C28 -53.7(3) . .
Si1 Mo1 N1 C28 96.9(3) . .
C2 Mo1 N1 C24 -32.2(3) . .
C1 Mo1 N1 C24 -137.9(3) . .
C35 Mo1 N1 C24 65.7(3) . .
C31 Mo1 N1 C24 57.8(3) . .
C32 Mo1 N1 C24 100.8(3) . .
C34 Mo1 N1 C24 100.3(3) . .
C33 Mo1 N1 C24 121.2(3) . .
Si1 Mo1 N1 C24 -88.3(3) . .
C17 Si1 C3 C4 -119.7(4) . .
C10 Si1 C3 C4 132.4(3) . .
Mo1 Si1 C3 C4 6.1(4) . .
C17 Si1 C3 C8 62.3(3) . .
C10 Si1 C3 C8 -45.5(3) . .
Mo1 Si1 C3 C8 -171.8(3) . .
C8 C3 C4 C5 2.3(6) . .
Si1 C3 C4 C5 -175.7(3) . .
C3 C4 C5 C6 -0.1(7) . .
C4 C5 C6 C7 -1.8(6) . .
C4 C5 C6 C9 178.1(4) . .
C5 C6 C7 C8 1.2(6) . .
C9 C6 C7 C8 -178.6(4) . .
C6 C7 C8 C3 1.1(7) . .
C4 C3 C8 C7 -2.8(6) . .
Si1 C3 C8 C7 175.3(3) . .
C17 Si1 C10 C11 154.2(3) . .
C3 Si1 C10 C11 -98.7(4) . .
Mo1 Si1 C10 C11 26.2(4) . .
C17 Si1 C10 C15 -27.5(4) . .
C3 Si1 C10 C15 79.7(4) . .
Mo1 Si1 C10 C15 -155.5(3) . .
C15 C10 C11 C12 -1.8(7) . .
Si1 C10 C11 C12 176.7(4) . .
C10 C11 C12 C13 0.6(8) . .
C11 C12 C13 C14 1.8(8) . .
C11 C12 C13 C16 -178.5(5) . .
C12 C13 C14 C15 -2.9(7) . .
C16 C13 C14 C15 177.4(5) . .
C13 C14 C15 C10 1.7(7) . .
C11 C10 C15 C14 0.6(6) . .
Si1 C10 C15 C14 -177.8(3) . .
C10 Si1 C17 C18 -34.9(4) . .
C3 Si1 C17 C18 -142.1(4) . .
Mo1 Si1 C17 C18 93.3(4) . .
C10 Si1 C17 C22 147.4(3) . .
C3 Si1 C17 C22 40.3(4) . .
Mo1 Si1 C17 C22 -84.3(3) . .
C22 C17 C18 C19 2.7(6) . .
Si1 C17 C18 C19 -175.0(3) . .
C17 C18 C19 C20 0.0(7) . .
C18 C19 C20 C21 -2.2(8) . .
C18 C19 C20 C23 177.7(5) . .
C19 C20 C21 C22 1.6(8) . .
C23 C20 C21 C22 -178.3(6) . .
C20 C21 C22 C17 1.3(8) . .
C18 C17 C22 C21 -3.4(7) . .
Si1 C17 C22 C21 174.5(4) . .
C28 N1 C24 C25 1.0(6) . .
Mo1 N1 C24 C25 -174.2(3) . .
N1 C24 C25 C26 0.0(6) . .
C30 N2 C26 C27 1.2(6) . .
C29 N2 C26 C27 177.6(4) . .
C30 N2 C26 C25 -178.5(4) . .
C29 N2 C26 C25 -2.1(6) . .
C24 C25 C26 N2 179.1(4) . .
C24 C25 C26 C27 -0.6(6) . .
N2 C26 C27 C28 -179.6(4) . .
C25 C26 C27 C28 0.2(6) . .
C24 N1 C28 C27 -1.4(6) . .
Mo1 N1 C28 C27 173.7(3) . .
C26 C27 C28 N1 0.9(6) . .
C2 Mo1 C31 C35 98.5(3) . .
C1 Mo1 C31 C35 -130.6(3) . .
N1 Mo1 C31 C35 13.7(3) . .
C32 Mo1 C31 C35 -115.0(4) . .
C34 Mo1 C31 C35 -38.1(3) . .
C33 Mo1 C31 C35 -78.3(3) . .
Si1 Mo1 C31 C35 169.5(2) . .
C2 Mo1 C31 C32 -146.4(2) . .
C1 Mo1 C31 C32 -15.5(4) . .
N1 Mo1 C31 C32 128.7(2) . .
C35 Mo1 C31 C32 115.0(4) . .
C34 Mo1 C31 C32 76.9(3) . .
C33 Mo1 C31 C32 36.7(2) . .
Si1 Mo1 C31 C32 -75.5(2) . .
C2 Mo1 C31 C36 -22.7(4) . .
C1 Mo1 C31 C36 108.2(5) . .
N1 Mo1 C31 C36 -107.6(4) . .
C35 Mo1 C31 C36 -121.2(5) . .
C32 Mo1 C31 C36 123.7(5) . .
C34 Mo1 C31 C36 -159.4(5) . .
C33 Mo1 C31 C36 160.4(5) . .
Si1 Mo1 C31 C36 48.2(4) . .
C35 C31 C32 C33 -1.0(4) . .
C36 C31 C32 C33 169.1(4) . .
Mo1 C31 C32 C33 -65.5(3) . .
C35 C31 C32 C37 -164.9(4) . .
C36 C31 C32 C37 5.3(7) . .
Mo1 C31 C32 C37 130.7(4) . .
C35 C31 C32 Mo1 64.5(3) . .
C36 C31 C32 Mo1 -125.4(4) . .
C2 Mo1 C32 C33 156.8(2) . .
C1 Mo1 C32 C33 -71.8(3) . .
N1 Mo1 C32 C33 35.6(3) . .
C35 Mo1 C32 C33 78.1(3) . .
C31 Mo1 C32 C33 116.2(3) . .
C34 Mo1 C32 C33 36.3(2) . .
Si1 Mo1 C32 C33 -137.7(2) . .
C2 Mo1 C32 C31 40.6(3) . .
C1 Mo1 C32 C31 172.0(2) . .
N1 Mo1 C32 C31 -80.5(3) . .
C35 Mo1 C32 C31 -38.1(2) . .
C34 Mo1 C32 C31 -79.9(3) . .
C33 Mo1 C32 C31 -116.2(3) . .
Si1 Mo1 C32 C31 106.1(2) . .
C2 Mo1 C32 C37 -81.0(5) . .
C1 Mo1 C32 C37 50.5(5) . .
N1 Mo1 C32 C37 157.9(4) . .
C35 Mo1 C32 C37 -159.7(5) . .
C31 Mo1 C32 C37 -121.6(6) . .
C34 Mo1 C32 C37 158.5(5) . .
C33 Mo1 C32 C37 122.2(6) . .
Si1 Mo1 C32 C37 -15.4(5) . .
C31 C32 C33 C34 0.4(4) . .
C37 C32 C33 C34 164.7(4) . .
Mo1 C32 C33 C34 -62.7(3) . .
C31 C32 C33 C38 -171.8(4) . .
C37 C32 C33 C38 -7.6(6) . .
Mo1 C32 C33 C38 125.0(4) . .
C31 C32 C33 Mo1 63.1(3) . .
C37 C32 C33 Mo1 -132.6(4) . .
C2 Mo1 C33 C34 72.6(4) . .
C1 Mo1 C33 C34 -122.6(3) . .
N1 Mo1 C33 C34 -39.2(3) . .
C35 Mo1 C33 C34 37.0(3) . .
C31 Mo1 C33 C34 79.2(3) . .
C32 Mo1 C33 C34 116.9(4) . .
Si1 Mo1 C33 C34 163.7(2) . .
C2 Mo1 C33 C32 -44.3(4) . .
C1 Mo1 C33 C32 120.5(2) . .
N1 Mo1 C33 C32 -156.1(2) . .
C35 Mo1 C33 C32 -79.8(3) . .
C31 Mo1 C33 C32 -37.7(2) . .
C34 Mo1 C33 C32 -116.9(4) . .
Si1 Mo1 C33 C32 46.8(3) . .
C2 Mo1 C33 C38 -164.8(4) . .
C1 Mo1 C33 C38 0.0(5) . .
N1 Mo1 C33 C38 83.4(5) . .
C35 Mo1 C33 C38 159.7(5) . .
C31 Mo1 C33 C38 -158.2(5) . .
C32 Mo1 C33 C38 -120.5(5) . .
C34 Mo1 C33 C38 122.6(6) . .
Si1 Mo1 C33 C38 -73.7(5) . .
C32 C33 C34 C35 0.3(4) . .
C38 C33 C34 C35 172.4(4) . .
Mo1 C33 C34 C35 -62.1(3) . .
C32 C33 C34 C39 -172.3(4) . .
C38 C33 C34 C39 -0.2(7) . .
Mo1 C33 C34 C39 125.2(4) . .
C32 C33 C34 Mo1 62.4(3) . .
C38 C33 C34 Mo1 -125.5(4) . .
C2 Mo1 C34 C33 -143.1(3) . .
C1 Mo1 C34 C33 69.6(3) . .
N1 Mo1 C34 C33 142.6(3) . .
C35 Mo1 C34 C33 -117.5(4) . .
C31 Mo1 C34 C33 -79.0(3) . .
C32 Mo1 C34 C33 -36.9(2) . .
Si1 Mo1 C34 C33 -26.5(4) . .
C2 Mo1 C34 C35 -25.6(3) . .
C1 Mo1 C34 C35 -172.9(2) . .
N1 Mo1 C34 C35 -99.9(2) . .
C31 Mo1 C34 C35 38.5(2) . .
C32 Mo1 C34 C35 80.6(3) . .
C33 Mo1 C34 C35 117.5(4) . .
Si1 Mo1 C34 C35 91.0(3) . .
C2 Mo1 C34 C39 93.4(5) . .
C1 Mo1 C34 C39 -53.9(5) . .
N1 Mo1 C34 C39 19.1(5) . .
C35 Mo1 C34 C39 119.0(6) . .
C31 Mo1 C34 C39 157.6(6) . .
C32 Mo1 C34 C39 -160.4(6) . .
C33 Mo1 C34 C39 -123.5(6) . .
Si1 Mo1 C34 C39 -150.0(4) . .
C32 C31 C35 C34 1.2(4) . .
C36 C31 C35 C34 -169.0(4) . .
Mo1 C31 C35 C34 67.0(3) . .
C32 C31 C35 C40 171.8(4) . .
C36 C31 C35 C40 1.6(7) . .
Mo1 C31 C35 C40 -122.3(4) . .
C32 C31 C35 Mo1 -65.8(3) . .
C36 C31 C35 Mo1 124.0(4) . .
C33 C34 C35 C31 -0.9(4) . .
C39 C34 C35 C31 171.8(4) . .
Mo1 C34 C35 C31 -65.7(3) . .
C33 C34 C35 C40 -171.6(4) . .
C39 C34 C35 C40 1.2(7) . .
Mo1 C34 C35 C40 123.6(4) . .
C33 C34 C35 Mo1 64.8(3) . .
C39 C34 C35 Mo1 -122.5(4) . .
C2 Mo1 C35 C31 -85.0(3) . .
C1 Mo1 C35 C31 128.4(3) . .
N1 Mo1 C35 C31 -168.6(3) . .
C32 Mo1 C35 C31 37.9(2) . .
C34 Mo1 C35 C31 114.3(3) . .
C33 Mo1 C35 C31 78.6(3) . .
Si1 Mo1 C35 C31 -14.1(3) . .
C2 Mo1 C35 C34 160.6(2) . .
C1 Mo1 C35 C34 14.1(4) . .
N1 Mo1 C35 C34 77.0(2) . .
C31 Mo1 C35 C34 -114.3(3) . .
C32 Mo1 C35 C34 -76.5(2) . .
C33 Mo1 C35 C34 -35.7(2) . .
Si1 Mo1 C35 C34 -128.5(2) . .
C2 Mo1 C35 C40 37.2(5) . .
C1 Mo1 C35 C40 -109.3(5) . .
N1 Mo1 C35 C40 -46.4(5) . .
C31 Mo1 C35 C40 122.2(6) . .
C32 Mo1 C35 C40 160.1(5) . .
C34 Mo1 C35 C40 -123.4(6) . .
C33 Mo1 C35 C40 -159.1(5) . .
Si1 Mo1 C35 C40 108.1(4) . .
C44 O3 C41 C42 14.0(14) . .
O3 C41 C42 C43 -12.8(12) . .
C41 C42 C43 C44 8.6(13) . .
C41 O3 C44 C43 -9.3(15) . .
C42 C43 C44 O3 -0.3(14) . .
C46 O4 C45 C46 5.2(18) 2 .
C47 O4 C45 C46 32(3) . .
C46 O4 C45 C47 -12(3) 2 2
C47 O4 C45 C47 15(2) . 2
C47 O4 C45 C46 27(2) . 2
O4 C45 C46 C47 -156(4) . 2
C46 C45 C46 C47 -153(4) 2 2
O4 C45 C46 O4 -71(2) . 2
C47 C45 C46 O4 85(4) 2 2
C46 C45 C46 O4 -68(3) 2 2
O4 C45 C46 C45 -37.5(14) . 2
C47 C45 C46 C45 118(5) 2 2
C46 C45 C46 C45 -34.2(12) 2 2
C45 O4 C47 C46 -55(5) . 2
C46 O4 C47 C45 56(4) 2 2
C45 O4 C47 C45 2(3) . 2
